data_2239830
loop_
_publ_author_name
'Fl\"orke, Ulrich'
'Neuba, Adam'
'Ortmeyer, Jochen'
'Henkel, Gerald'

_publ_section_title
;
 Crystal structure of
 2,2'-({[2-(tritylsulfanyl)benzyl]azanediyl}bis(ethane-2,1-diyl))bis(isoindoline-1,3-dione)
;
_journal_coeditor_code BT6987
_journal_issue 9
_journal_name_full 'Acta Crystallographica Section E'
_journal_page_first o895
_journal_page_last o896
_journal_paper_doi 10.1107/S1600536814015554
_journal_volume 70
_journal_year 2014
_chemical_formula_iupac 'C46 H37 N3 O4 S'
_chemical_formula_moiety 'C46 H37 N3 O4 S'
_chemical_formula_sum 'C46 H37 N3 O4 S'
_chemical_formula_weight 727.85
_chemical_name_common
;
1,5-Diphthalimido-3-[2-(tritylsulfanyl)benzyl]-3-azapentane
;
_chemical_name_systematic 2,2'-({[2-(Tritylsulfanyl)benzyl]azanediyl}bis(ethane-2,1-diyl))bis(isoindoline-1,3-dione)
_space_group_IT_number 2
_symmetry_cell_setting triclinic
_symmetry_space_group_name_Hall '-P 1'
_symmetry_space_group_name_H-M 'P -1'
_atom_sites_solution_hydrogens difmap
_atom_sites_solution_primary direct
_atom_sites_solution_secondary difmap
_audit_creation_method SHELXL-97
_cell_angle_alpha 88.712(3)
_cell_angle_beta 81.146(3)
_cell_angle_gamma 69.421(2)
_cell_formula_units_Z 2
_cell_length_a 9.8512(11)
_cell_length_b 11.5610(13)
_cell_length_c 16.945(2)
_cell_measurement_reflns_used 3271
_cell_measurement_temperature 130(2)
_cell_measurement_theta_max 25.60
_cell_measurement_theta_min 2.21
_cell_volume 1784.1(4)
_computing_cell_refinement 'SAINT (Bruker, 2002)'
_computing_data_collection 'SMART (Bruker, 2002)'
_computing_data_reduction 'SAINT (Bruker, 2002)'
_computing_molecular_graphics 'SHELXTL (Sheldrick, 2008)'
_computing_publication_material 'SHELXTL (Sheldrick, 2008) and local programs'
_computing_structure_refinement 'SHELXTL (Sheldrick, 2008)'
_computing_structure_solution 'SHELXTL (Sheldrick, 2008)'
_diffrn_ambient_temperature 130(2)
_diffrn_measured_fraction_theta_full 0.996
_diffrn_measured_fraction_theta_max 0.996
_diffrn_measurement_device_type 'Bruker SMART APEX'
_diffrn_measurement_method '\f and \w scans'
_diffrn_radiation_monochromator graphite
_diffrn_radiation_source 'sealed tube'
_diffrn_radiation_type MoK\a
_diffrn_radiation_wavelength 0.71073
_diffrn_reflns_av_R_equivalents 0.0291
_diffrn_reflns_av_sigmaI/netI 0.0481
_diffrn_reflns_limit_h_max 12
_diffrn_reflns_limit_h_min -12
_diffrn_reflns_limit_k_max 14
_diffrn_reflns_limit_k_min -15
_diffrn_reflns_limit_l_max 22
_diffrn_reflns_limit_l_min -22
_diffrn_reflns_number 17107
_diffrn_reflns_theta_full 27.88
_diffrn_reflns_theta_max 27.88
_diffrn_reflns_theta_min 1.22
_exptl_absorpt_coefficient_mu 0.143
_exptl_absorpt_correction_T_max 0.9887
_exptl_absorpt_correction_T_min 0.9584
_exptl_absorpt_correction_type multi-scan
_exptl_absorpt_process_details '(SADABS; Sheldrick, 2004)'
_exptl_crystal_colour yellow
_exptl_crystal_density_diffrn 1.355
_exptl_crystal_density_method 'not measured'
_exptl_crystal_description prism
_exptl_crystal_F_000 764
_exptl_crystal_size_max 0.30
_exptl_crystal_size_mid 0.14
_exptl_crystal_size_min 0.08
_refine_diff_density_max 0.323
_refine_diff_density_min -0.260
_refine_ls_extinction_method none
_refine_ls_goodness_of_fit_ref 1.015
_refine_ls_hydrogen_treatment constr
_refine_ls_matrix_type full
_refine_ls_number_parameters 487
_refine_ls_number_reflns 8464
_refine_ls_number_restraints 0
_refine_ls_restrained_S_all 1.015
_refine_ls_R_factor_all 0.0644
_refine_ls_R_factor_gt 0.0464
_refine_ls_shift/su_max 0.000
_refine_ls_shift/su_mean 0.000
_refine_ls_structure_factor_coef Fsqd
_refine_ls_weighting_details 'calc w=1/[\s^2^(Fo^2^)+(0.0500P)^2^+0.3999P] where P=(Fo^2^+2Fc^2^)/3'
_refine_ls_weighting_scheme calc
_refine_ls_wR_factor_gt 0.1023
_refine_ls_wR_factor_ref 0.1129
_reflns_number_gt 6541
_reflns_number_total 8464
_reflns_threshold_expression I>2\s(I)
_cod_data_source_file bt6987sup1.cif
_cod_data_source_block I
_cod_database_code 2239830
_cod_database_fobs_code 2239830

loop_
_symmetry_equiv_pos_as_xyz
'x, y, z'
'-x, -y, -z'

loop_
_atom_site_type_symbol
_atom_site_label
_atom_site_fract_x
_atom_site_fract_y
_atom_site_fract_z
_atom_site_U_iso_or_equiv
_atom_site_adp_type
_atom_site_calc_flag
_atom_site_refinement_flags
_atom_site_occupancy
_atom_site_symmetry_multiplicity
S S1 0.33001(5) 0.89677(4) 0.31311(2) 0.02056(10) Uani d . 1 1
O O1 0.65075(14) 0.63074(12) -0.05262(7) 0.0306(3) Uani d . 1 1
O O2 0.79795(13) 0.33099(11) 0.12875(7) 0.0276(3) Uani d . 1 1
O O3 0.67682(13) 0.60774(12) 0.34739(7) 0.0307(3) Uani d . 1 1
O O4 0.26290(15) 0.53493(12) 0.46184(7) 0.0331(3) Uani d . 1 1
N N1 0.41323(14) 0.61373(12) 0.23802(8) 0.0184(3) Uani d . 1 1
N N2 0.68997(15) 0.49383(12) 0.05046(8) 0.0199(3) Uani d . 1 1
N N3 0.48163(16) 0.54309(13) 0.39344(8) 0.0238(3) Uani d . 1 1
C C1 0.17103(17) 0.85519(14) 0.32807(9) 0.0187(3) Uani d . 1 1
C C2 0.06309(19) 0.90721(15) 0.39377(10) 0.0241(4) Uani d . 1 1
H H2A 0.0682 0.9731 0.4242 0.029 Uiso calc R 1 1
C C3 -0.0517(2) 0.86376(17) 0.41512(11) 0.0292(4) Uani d . 1 1
H H3A -0.1242 0.8994 0.4602 0.035 Uiso calc R 1 1
C C4 -0.06024(19) 0.76844(17) 0.37060(11) 0.0278(4) Uani d . 1 1
H H4A -0.1382 0.7379 0.3852 0.033 Uiso calc R 1 1
C C5 0.04550(18) 0.71761(15) 0.30459(10) 0.0233(4) Uani d . 1 1
H H5A 0.0378 0.6531 0.2738 0.028 Uiso calc R 1 1
C C6 0.16271(17) 0.75848(14) 0.28215(9) 0.0186(3) Uani d . 1 1
C C7 0.29721(17) 1.03173(14) 0.24520(9) 0.0174(3) Uani d . 1 1
C C8 0.27856(17) 0.69644(14) 0.21187(9) 0.0195(3) Uani d . 1 1
H H8A 0.2403 0.6485 0.1792 0.023 Uiso calc R 1 1
H H8B 0.3010 0.7603 0.1780 0.023 Uiso calc R 1 1
C C11 0.25935(17) 0.99395(14) 0.16782(9) 0.0176(3) Uani d . 1 1
C C12 0.36525(19) 0.95550(15) 0.09935(10) 0.0223(3) Uani d . 1 1
H H12A 0.4597 0.9600 0.0993 0.027 Uiso calc R 1 1
C C13 0.3345(2) 0.91094(16) 0.03144(10) 0.0263(4) Uani d . 1 1
H H13A 0.4080 0.8850 -0.0144 0.032 Uiso calc R 1 1
C C14 0.1980(2) 0.90401(16) 0.02997(10) 0.0262(4) Uani d . 1 1
H H14A 0.1774 0.8731 -0.0165 0.031 Uiso calc R 1 1
C C15 0.09091(19) 0.94280(15) 0.09716(10) 0.0233(4) Uani d . 1 1
H H15A -0.0036 0.9388 0.0964 0.028 Uiso calc R 1 1
C C16 0.12082(17) 0.98723(14) 0.16515(9) 0.0198(3) Uani d . 1 1
H H16A 0.0465 1.0135 0.2106 0.024 Uiso calc R 1 1
C C21 0.18301(17) 1.15014(14) 0.28775(9) 0.0187(3) Uani d . 1 1
C C22 0.06990(18) 1.23226(15) 0.25225(10) 0.0217(3) Uani d . 1 1
H H22A 0.0540 1.2114 0.2014 0.026 Uiso calc R 1 1
C C23 -0.02033(19) 1.34480(16) 0.29038(10) 0.0261(4) Uani d . 1 1
H H23A -0.0986 1.3985 0.2659 0.031 Uiso calc R 1 1
C C24 0.0030(2) 1.37875(16) 0.36312(11) 0.0302(4) Uani d . 1 1
H H24A -0.0576 1.4560 0.3885 0.036 Uiso calc R 1 1
C C25 0.1161(2) 1.29854(17) 0.39888(11) 0.0325(4) Uani d . 1 1
H H25A 0.1340 1.3214 0.4487 0.039 Uiso calc R 1 1
C C26 0.20316(19) 1.18524(16) 0.36228(10) 0.0256(4) Uani d . 1 1
H H26A 0.2781 1.1302 0.3884 0.031 Uiso calc R 1 1
C C31 0.44613(17) 1.05130(14) 0.22988(9) 0.0171(3) Uani d . 1 1
C C32 0.44891(18) 1.16140(15) 0.19578(10) 0.0228(4) Uani d . 1 1
H H32A 0.3601 1.2219 0.1849 0.027 Uiso calc R 1 1
C C33 0.57870(18) 1.18405(16) 0.17758(10) 0.0245(4) Uani d . 1 1
H H33A 0.5783 1.2591 0.1534 0.029 Uiso calc R 1 1
C C34 0.70925(18) 1.09851(16) 0.19416(10) 0.0229(4) Uani d . 1 1
H H34A 0.7979 1.1153 0.1830 0.028 Uiso calc R 1 1
C C35 0.70855(18) 0.98849(16) 0.22717(10) 0.0249(4) Uani d . 1 1
H H35A 0.7977 0.9287 0.2382 0.030 Uiso calc R 1 1
C C36 0.57920(18) 0.96410(15) 0.24439(10) 0.0226(4) Uani d . 1 1
H H36A 0.5810 0.8873 0.2663 0.027 Uiso calc R 1 1
C C41 0.54448(17) 0.59701(15) 0.18007(9) 0.0209(3) Uani d . 1 1
H H41A 0.6309 0.5430 0.2029 0.025 Uiso calc R 1 1
H H41B 0.5557 0.6783 0.1713 0.025 Uiso calc R 1 1
C C42 0.54416(17) 0.54034(16) 0.09883(9) 0.0210(3) Uani d . 1 1
H H42A 0.5063 0.4716 0.1080 0.025 Uiso calc R 1 1
H H42B 0.4768 0.6038 0.0689 0.025 Uiso calc R 1 1
C C43 0.72895(19) 0.54141(15) -0.02272(9) 0.0212(3) Uani d . 1 1
C C44 0.88069(19) 0.45774(16) -0.05396(10) 0.0232(4) Uani d . 1 1
C C45 0.9701(2) 0.45992(19) -0.12490(10) 0.0310(4) Uani d . 1 1
H H45A 0.9399 0.5229 -0.1621 0.037 Uiso calc R 1 1
C C46 1.1067(2) 0.3654(2) -0.13927(11) 0.0371(5) Uani d . 1 1
H H46A 1.1703 0.3630 -0.1879 0.045 Uiso calc R 1 1
C C47 1.1520(2) 0.27468(19) -0.08416(12) 0.0364(5) Uani d . 1 1
H H47A 1.2464 0.2122 -0.0956 0.044 Uiso calc R 1 1
C C48 1.0620(2) 0.27344(17) -0.01253(12) 0.0296(4) Uani d . 1 1
H H48A 1.0928 0.2117 0.0255 0.036 Uiso calc R 1 1
C C49 0.92563(18) 0.36634(15) 0.00068(10) 0.0224(4) Uani d . 1 1
C C50 0.80346(18) 0.38922(15) 0.06896(10) 0.0209(3) Uani d . 1 1
C C51 0.39970(18) 0.50027(14) 0.27165(10) 0.0212(3) Uani d . 1 1
H H51A 0.4215 0.4377 0.2281 0.025 Uiso calc R 1 1
H H51B 0.2975 0.5173 0.2983 0.025 Uiso calc R 1 1
C C52 0.50462(19) 0.44899(15) 0.33200(10) 0.0254(4) Uani d . 1 1
H H52A 0.4878 0.3760 0.3571 0.030 Uiso calc R 1 1
H H52B 0.6073 0.4223 0.3042 0.030 Uiso calc R 1 1
C C53 0.56558(19) 0.61842(16) 0.39327(10) 0.0243(4) Uani d . 1 1
C C54 0.49004(18) 0.71032(15) 0.46086(10) 0.0233(4) Uani d . 1 1
C C55 0.5294(2) 0.80253(16) 0.49059(11) 0.0297(4) Uani d . 1 1
H H55A 0.6166 0.8162 0.4677 0.036 Uiso calc R 1 1
C C56 0.4357(2) 0.87450(17) 0.55544(11) 0.0322(4) Uani d . 1 1
H H56A 0.4599 0.9381 0.5777 0.039 Uiso calc R 1 1
C C57 0.3078(2) 0.85511(17) 0.58821(11) 0.0307(4) Uani d . 1 1
H H57A 0.2462 0.9057 0.6324 0.037 Uiso calc R 1 1
C C58 0.2679(2) 0.76328(16) 0.55773(10) 0.0272(4) Uani d . 1 1
H H58A 0.1796 0.7507 0.5795 0.033 Uiso calc R 1 1
C C59 0.36278(19) 0.69097(16) 0.49412(10) 0.0236(4) Uani d . 1 1
C C60 0.3549(2) 0.58296(16) 0.45108(10) 0.0247(4) Uani d . 1 1

loop_
_atom_site_aniso_label
_atom_site_aniso_U_11
_atom_site_aniso_U_22
_atom_site_aniso_U_33
_atom_site_aniso_U_12
_atom_site_aniso_U_13
_atom_site_aniso_U_23
S1 0.0216(2) 0.0195(2) 0.0227(2) -0.00858(16) -0.00733(16) 0.00563(15)
O1 0.0324(7) 0.0352(7) 0.0264(6) -0.0138(6) -0.0080(5) 0.0081(5)
O2 0.0271(7) 0.0262(6) 0.0298(7) -0.0109(5) -0.0027(5) 0.0063(5)
O3 0.0213(6) 0.0357(7) 0.0302(7) -0.0055(6) 0.0001(5) -0.0024(6)
O4 0.0376(8) 0.0358(8) 0.0289(7) -0.0192(6) 0.0006(6) 0.0007(6)
N1 0.0164(7) 0.0165(7) 0.0200(7) -0.0045(5) 0.0012(5) -0.0005(5)
N2 0.0188(7) 0.0216(7) 0.0193(7) -0.0083(6) 0.0001(5) -0.0003(5)
N3 0.0252(8) 0.0226(7) 0.0201(7) -0.0047(6) -0.0022(6) 0.0007(6)
C1 0.0198(8) 0.0171(8) 0.0180(8) -0.0050(6) -0.0032(6) 0.0033(6)
C2 0.0290(9) 0.0193(8) 0.0202(8) -0.0051(7) -0.0005(7) -0.0004(6)
C3 0.0264(9) 0.0278(9) 0.0250(9) -0.0030(8) 0.0053(7) 0.0013(7)
C4 0.0194(9) 0.0305(10) 0.0318(10) -0.0090(8) 0.0003(7) 0.0049(8)
C5 0.0201(8) 0.0225(8) 0.0269(9) -0.0074(7) -0.0027(7) -0.0001(7)
C6 0.0159(8) 0.0173(8) 0.0199(8) -0.0026(6) -0.0026(6) 0.0022(6)
C7 0.0169(8) 0.0158(7) 0.0174(7) -0.0039(6) -0.0016(6) 0.0021(6)
C8 0.0202(8) 0.0178(8) 0.0196(8) -0.0058(7) -0.0019(6) -0.0011(6)
C11 0.0184(8) 0.0143(7) 0.0191(8) -0.0040(6) -0.0046(6) 0.0016(6)
C12 0.0214(8) 0.0241(9) 0.0219(8) -0.0092(7) -0.0016(7) 0.0003(7)
C13 0.0285(9) 0.0297(9) 0.0201(8) -0.0108(8) 0.0000(7) -0.0018(7)
C14 0.0315(10) 0.0272(9) 0.0217(8) -0.0105(8) -0.0089(7) -0.0006(7)
C15 0.0211(8) 0.0229(8) 0.0273(9) -0.0076(7) -0.0080(7) 0.0023(7)
C16 0.0181(8) 0.0186(8) 0.0203(8) -0.0034(7) -0.0032(6) 0.0017(6)
C21 0.0169(8) 0.0197(8) 0.0193(8) -0.0080(6) 0.0012(6) 0.0006(6)
C22 0.0206(8) 0.0220(8) 0.0210(8) -0.0066(7) -0.0008(7) 0.0013(6)
C23 0.0214(9) 0.0226(9) 0.0284(9) -0.0033(7) 0.0022(7) 0.0033(7)
C24 0.0300(10) 0.0208(9) 0.0325(10) -0.0050(8) 0.0079(8) -0.0052(7)
C25 0.0383(11) 0.0317(10) 0.0250(9) -0.0104(9) -0.0011(8) -0.0089(8)
C26 0.0242(9) 0.0257(9) 0.0237(9) -0.0052(7) -0.0033(7) -0.0011(7)
C31 0.0175(8) 0.0182(8) 0.0158(7) -0.0068(6) -0.0015(6) -0.0027(6)
C32 0.0180(8) 0.0200(8) 0.0275(9) -0.0038(7) -0.0022(7) 0.0017(7)
C33 0.0227(9) 0.0200(8) 0.0288(9) -0.0074(7) 0.0018(7) -0.0013(7)
C34 0.0177(8) 0.0283(9) 0.0234(8) -0.0104(7) 0.0013(7) -0.0050(7)
C35 0.0165(8) 0.0286(9) 0.0258(9) -0.0033(7) -0.0032(7) 0.0005(7)
C36 0.0206(8) 0.0211(8) 0.0245(8) -0.0057(7) -0.0030(7) 0.0032(7)
C41 0.0177(8) 0.0236(8) 0.0206(8) -0.0075(7) 0.0001(6) -0.0011(6)
C42 0.0154(8) 0.0259(9) 0.0203(8) -0.0065(7) 0.0000(6) -0.0007(7)
C43 0.0248(9) 0.0264(9) 0.0171(8) -0.0146(7) -0.0028(7) -0.0017(6)
C44 0.0245(9) 0.0282(9) 0.0214(8) -0.0160(7) 0.0005(7) -0.0076(7)
C45 0.0319(10) 0.0464(12) 0.0224(9) -0.0257(9) 0.0027(8) -0.0073(8)
C46 0.0286(10) 0.0611(14) 0.0283(10) -0.0285(10) 0.0095(8) -0.0201(9)
C47 0.0212(9) 0.0427(12) 0.0449(12) -0.0138(9) 0.0059(8) -0.0231(9)
C48 0.0233(9) 0.0266(9) 0.0387(10) -0.0095(8) -0.0008(8) -0.0112(8)
C49 0.0209(8) 0.0234(8) 0.0250(8) -0.0120(7) 0.0012(7) -0.0080(7)
C50 0.0200(8) 0.0212(8) 0.0235(8) -0.0100(7) -0.0023(7) -0.0032(7)
C51 0.0238(9) 0.0174(8) 0.0211(8) -0.0070(7) 0.0002(7) -0.0015(6)
C52 0.0285(9) 0.0176(8) 0.0246(9) -0.0022(7) -0.0020(7) -0.0004(7)
C53 0.0218(9) 0.0236(9) 0.0239(8) -0.0027(7) -0.0063(7) 0.0045(7)
C54 0.0213(9) 0.0210(8) 0.0230(8) -0.0009(7) -0.0058(7) 0.0030(7)
C55 0.0244(9) 0.0279(10) 0.0354(10) -0.0062(8) -0.0073(8) 0.0021(8)
C56 0.0336(10) 0.0246(9) 0.0359(10) -0.0039(8) -0.0125(8) -0.0031(8)
C57 0.0311(10) 0.0274(9) 0.0251(9) 0.0008(8) -0.0053(8) -0.0026(7)
C58 0.0266(9) 0.0283(9) 0.0228(9) -0.0056(8) -0.0032(7) 0.0033(7)
C59 0.0248(9) 0.0231(8) 0.0204(8) -0.0043(7) -0.0062(7) 0.0045(7)
C60 0.0277(9) 0.0256(9) 0.0190(8) -0.0071(8) -0.0037(7) 0.0040(7)

loop_
_atom_type_symbol
_atom_type_description
_atom_type_scat_dispersion_real
_atom_type_scat_dispersion_imag
_atom_type_scat_source
C C 0.0033 0.0016 'International Tables Vol C Tables 4.2.6.8 and 6.1.1.4'
H H 0.0000 0.0000 'International Tables Vol C Tables 4.2.6.8 and 6.1.1.4'
N N 0.0061 0.0033 'International Tables Vol C Tables 4.2.6.8 and 6.1.1.4'
O O 0.0106 0.0060 'International Tables Vol C Tables 4.2.6.8 and 6.1.1.4'
S S 0.1246 0.1234 'International Tables Vol C Tables 4.2.6.8 and 6.1.1.4'

loop_
_geom_angle_atom_site_label_1
_geom_angle_atom_site_label_2
_geom_angle_atom_site_label_3
_geom_angle
C1 S1 C7 108.40(7)
C41 N1 C51 115.26(12)
C41 N1 C8 113.46(12)
C51 N1 C8 113.32(13)
C50 N2 C43 111.89(14)
C50 N2 C42 123.39(13)
C43 N2 C42 124.51(13)
C53 N3 C60 112.16(14)
C53 N3 C52 124.67(14)
C60 N3 C52 122.17(15)
C2 C1 C6 119.76(15)
C2 C1 S1 118.68(13)
C6 C1 S1 120.90(12)
C3 C2 C1 120.76(16)
C3 C2 H2A 119.6
C1 C2 H2A 119.6
C4 C3 C2 119.82(16)
C4 C3 H3A 120.1
C2 C3 H3A 120.1
C3 C4 C5 119.66(17)
C3 C4 H4A 120.2
C5 C4 H4A 120.2
C4 C5 C6 121.82(16)
C4 C5 H5A 119.1
C6 C5 H5A 119.1
C5 C6 C1 118.16(15)
C5 C6 C8 119.79(15)
C1 C6 C8 122.02(14)
C11 C7 C21 114.91(12)
C11 C7 C31 110.98(12)
C21 C7 C31 107.33(13)
C11 C7 S1 107.99(10)
C21 C7 S1 111.25(10)
C31 C7 S1 103.83(10)
N1 C8 C6 111.43(12)
N1 C8 H8A 109.3
C6 C8 H8A 109.3
N1 C8 H8B 109.3
C6 C8 H8B 109.3
H8A C8 H8B 108.0
C12 C11 C16 117.76(15)
C12 C11 C7 121.09(14)
C16 C11 C7 120.95(14)
C13 C12 C11 121.02(16)
C13 C12 H12A 119.5
C11 C12 H12A 119.5
C14 C13 C12 120.51(16)
C14 C13 H13A 119.7
C12 C13 H13A 119.7
C13 C14 C15 119.30(16)
C13 C14 H14A 120.3
C15 C14 H14A 120.3
C16 C15 C14 120.52(16)
C16 C15 H15A 119.7
C14 C15 H15A 119.7
C15 C16 C11 120.87(15)
C15 C16 H16A 119.6
C11 C16 H16A 119.6
C22 C21 C26 117.56(15)
C22 C21 C7 123.54(14)
C26 C21 C7 118.46(14)
C21 C22 C23 120.89(16)
C21 C22 H22A 119.6
C23 C22 H22A 119.6
C24 C23 C22 120.69(16)
C24 C23 H23A 119.7
C22 C23 H23A 119.7
C23 C24 C25 119.11(16)
C23 C24 H24A 120.4
C25 C24 H24A 120.4
C26 C25 C24 120.32(17)
C26 C25 H25A 119.8
C24 C25 H25A 119.8
C25 C26 C21 121.38(16)
C25 C26 H26A 119.3
C21 C26 H26A 119.3
C32 C31 C36 117.78(15)
C32 C31 C7 117.54(13)
C36 C31 C7 124.61(14)
C33 C32 C31 121.08(15)
C33 C32 H32A 119.5
C31 C32 H32A 119.5
C32 C33 C34 120.68(16)
C32 C33 H33A 119.7
C34 C33 H33A 119.7
C35 C34 C33 118.92(16)
C35 C34 H34A 120.5
C33 C34 H34A 120.5
C34 C35 C36 120.78(15)
C34 C35 H35A 119.6
C36 C35 H35A 119.6
C35 C36 C31 120.73(15)
C35 C36 H36A 119.6
C31 C36 H36A 119.6
N1 C41 C42 114.38(13)
N1 C41 H41A 108.7
C42 C41 H41A 108.7
N1 C41 H41B 108.7
C42 C41 H41B 108.7
H41A C41 H41B 107.6
N2 C42 C41 112.76(13)
N2 C42 H42A 109.0
C41 C42 H42A 109.0
N2 C42 H42B 109.0
C41 C42 H42B 109.0
H42A C42 H42B 107.8
O1 C43 N2 125.20(16)
O1 C43 C44 129.16(15)
N2 C43 C44 105.62(14)
C45 C44 C49 121.46(17)
C45 C44 C43 129.94(17)
C49 C44 C43 108.58(14)
C44 C45 C46 116.91(18)
C44 C45 H45A 121.5
C46 C45 H45A 121.5
C47 C46 C45 121.52(18)
C47 C46 H46A 119.2
C45 C46 H46A 119.2
C46 C47 C48 121.34(18)
C46 C47 H47A 119.3
C48 C47 H47A 119.3
C49 C48 C47 116.79(18)
C49 C48 H48A 121.6
C47 C48 H48A 121.6
C48 C49 C44 121.97(16)
C48 C49 C50 130.19(16)
C44 C49 C50 107.83(14)
O2 C50 N2 125.03(15)
O2 C50 C49 128.90(16)
N2 C50 C49 106.07(13)
N1 C51 C52 111.20(14)
N1 C51 H51A 109.4
C52 C51 H51A 109.4
N1 C51 H51B 109.4
C52 C51 H51B 109.4
H51A C51 H51B 108.0
N3 C52 C51 110.21(13)
N3 C52 H52A 109.6
C51 C52 H52A 109.6
N3 C52 H52B 109.6
C51 C52 H52B 109.6
H52A C52 H52B 108.1
O3 C53 N3 125.67(16)
O3 C53 C54 128.85(17)
N3 C53 C54 105.47(14)
C59 C54 C55 121.27(17)
C59 C54 C53 108.43(15)
C55 C54 C53 130.30(17)
C54 C55 C56 117.15(18)
C54 C55 H55A 121.4
C56 C55 H55A 121.4
C57 C56 C55 121.30(18)
C57 C56 H56A 119.4
C55 C56 H56A 119.4
C56 C57 C58 121.40(17)
C56 C57 H57A 119.3
C58 C57 H57A 119.3
C59 C58 C57 116.92(17)
C59 C58 H58A 121.5
C57 C58 H58A 121.5
C54 C59 C58 121.95(17)
C54 C59 C60 108.18(15)
C58 C59 C60 129.85(17)
O4 C60 N3 124.86(16)
O4 C60 C59 129.52(16)
N3 C60 C59 105.61(15)

loop_
_geom_bond_atom_site_label_1
_geom_bond_atom_site_label_2
_geom_bond_distance
S1 C1 1.7748(17)
S1 C7 1.8820(15)
O1 C43 1.206(2)
O2 C50 1.2086(19)
O3 C53 1.211(2)
O4 C60 1.209(2)
N1 C41 1.454(2)
N1 C51 1.459(2)
N1 C8 1.4632(19)
N2 C50 1.397(2)
N2 C43 1.400(2)
N2 C42 1.462(2)
N3 C53 1.396(2)
N3 C60 1.402(2)
N3 C52 1.457(2)
C1 C2 1.396(2)
C1 C6 1.409(2)
C2 C3 1.388(2)
C2 H2A 0.9500
C3 C4 1.383(3)
C3 H3A 0.9500
C4 C5 1.386(2)
C4 H4A 0.9500
C5 C6 1.393(2)
C5 H5A 0.9500
C6 C8 1.510(2)
C7 C11 1.530(2)
C7 C21 1.540(2)
C7 C31 1.544(2)
C8 H8A 0.9900
C8 H8B 0.9900
C11 C12 1.399(2)
C11 C16 1.402(2)
C12 C13 1.388(2)
C12 H12A 0.9500
C13 C14 1.379(2)
C13 H13A 0.9500
C14 C15 1.390(2)
C14 H14A 0.9500
C15 C16 1.384(2)
C15 H15A 0.9500
C16 H16A 0.9500
C21 C22 1.393(2)
C21 C26 1.399(2)
C22 C23 1.396(2)
C22 H22A 0.9500
C23 C24 1.378(3)
C23 H23A 0.9500
C24 C25 1.388(3)
C24 H24A 0.9500
C25 C26 1.385(2)
C25 H25A 0.9500
C26 H26A 0.9500
C31 C32 1.393(2)
C31 C36 1.398(2)
C32 C33 1.382(2)
C32 H32A 0.9500
C33 C34 1.384(2)
C33 H33A 0.9500
C34 C35 1.380(2)
C34 H34A 0.9500
C35 C36 1.387(2)
C35 H35A 0.9500
C36 H36A 0.9500
C41 C42 1.539(2)
C41 H41A 0.9900
C41 H41B 0.9900
C42 H42A 0.9900
C42 H42B 0.9900
C43 C44 1.488(2)
C44 C45 1.382(2)
C44 C49 1.387(2)
C45 C46 1.393(3)
C45 H45A 0.9500
C46 C47 1.388(3)
C46 H46A 0.9500
C47 C48 1.391(3)
C47 H47A 0.9500
C48 C49 1.383(2)
C48 H48A 0.9500
C49 C50 1.489(2)
C51 C52 1.527(2)
C51 H51A 0.9900
C51 H51B 0.9900
C52 H52A 0.9900
C52 H52B 0.9900
C53 C54 1.494(2)
C54 C59 1.383(2)
C54 C55 1.384(3)
C55 C56 1.393(3)
C55 H55A 0.9500
C56 C57 1.387(3)
C56 H56A 0.9500
C57 C58 1.389(3)
C57 H57A 0.9500
C58 C59 1.384(2)
C58 H58A 0.9500
C59 C60 1.491(2)

loop_
_geom_hbond_atom_site_label_D
_geom_hbond_atom_site_label_H
_geom_hbond_atom_site_label_A
_geom_hbond_site_symmetry_A
_geom_hbond_distance_DH
_geom_hbond_distance_HA
_geom_hbond_distance_DA
_geom_hbond_angle_DHA
C33 H33A O2 1_565 0.95 2.55 3.194(2) 125.0
C42 H42A O1 2_665 0.99 2.54 3.378(2) 142.3

loop_
_geom_torsion_atom_site_label_1
_geom_torsion_atom_site_label_2
_geom_torsion_atom_site_label_3
_geom_torsion_atom_site_label_4
_geom_torsion
C7 S1 C1 C2 -92.52(13)
C7 S1 C1 C6 96.80(13)
C6 C1 C2 C3 0.8(2)
S1 C1 C2 C3 -169.98(13)
C1 C2 C3 C4 -0.5(2)
C2 C3 C4 C5 -0.5(3)
C3 C4 C5 C6 1.1(3)
C4 C5 C6 C1 -0.7(2)
C4 C5 C6 C8 177.38(14)
C2 C1 C6 C5 -0.2(2)
S1 C1 C6 C5 170.37(12)
C2 C1 C6 C8 -178.28(14)
S1 C1 C6 C8 -7.7(2)
C1 S1 C7 C11 -56.76(12)
C1 S1 C7 C21 70.21(13)
C1 S1 C7 C31 -174.65(10)
C41 N1 C8 C6 -153.09(13)
C51 N1 C8 C6 72.99(17)
C5 C6 C8 N1 -103.61(16)
C1 C6 C8 N1 74.43(18)
C21 C7 C11 C12 135.76(15)
C31 C7 C11 C12 13.77(19)
S1 C7 C11 C12 -99.42(15)
C21 C7 C11 C16 -49.43(19)
C31 C7 C11 C16 -171.42(13)
S1 C7 C11 C16 75.40(15)
C16 C11 C12 C13 -0.7(2)
C7 C11 C12 C13 174.26(15)
C11 C12 C13 C14 0.2(3)
C12 C13 C14 C15 0.3(3)
C13 C14 C15 C16 -0.4(2)
C14 C15 C16 C11 -0.1(2)
C12 C11 C16 C15 0.6(2)
C7 C11 C16 C15 -174.34(14)
C11 C7 C21 C22 -13.1(2)
C31 C7 C21 C22 110.83(17)
S1 C7 C21 C22 -136.22(14)
C11 C7 C21 C26 174.68(14)
C31 C7 C21 C26 -61.38(18)
S1 C7 C21 C26 51.58(18)
C26 C21 C22 C23 -0.5(2)
C7 C21 C22 C23 -172.81(15)
C21 C22 C23 C24 1.8(3)
C22 C23 C24 C25 -1.1(3)
C23 C24 C25 C26 -0.8(3)
C24 C25 C26 C21 2.1(3)
C22 C21 C26 C25 -1.4(3)
C7 C21 C26 C25 171.32(16)
C11 C7 C31 C32 77.93(17)
C21 C7 C31 C32 -48.38(18)
S1 C7 C31 C32 -166.28(12)
C11 C7 C31 C36 -98.98(17)
C21 C7 C31 C36 134.72(15)
S1 C7 C31 C36 16.82(18)
C36 C31 C32 C33 -0.6(2)
C7 C31 C32 C33 -177.69(15)
C31 C32 C33 C34 -1.2(3)
C32 C33 C34 C35 1.8(3)
C33 C34 C35 C36 -0.7(3)
C34 C35 C36 C31 -1.0(3)
C32 C31 C36 C35 1.7(2)
C7 C31 C36 C35 178.56(15)
C51 N1 C41 C42 72.27(17)
C8 N1 C41 C42 -60.72(18)
C50 N2 C42 C41 70.20(19)
C43 N2 C42 C41 -115.51(17)
N1 C41 C42 N2 -164.27(13)
C50 N2 C43 O1 179.60(16)
C42 N2 C43 O1 4.7(3)
C50 N2 C43 C44 0.91(18)
C42 N2 C43 C44 -173.95(14)
O1 C43 C44 C45 -0.6(3)
N2 C43 C44 C45 178.00(17)
O1 C43 C44 C49 -179.04(17)
N2 C43 C44 C49 -0.42(18)
C49 C44 C45 C46 0.6(3)
C43 C44 C45 C46 -177.62(17)
C44 C45 C46 C47 -1.3(3)
C45 C46 C47 C48 0.8(3)
C46 C47 C48 C49 0.3(3)
C47 C48 C49 C44 -0.9(3)
C47 C48 C49 C50 178.11(17)
C45 C44 C49 C48 0.5(3)
C43 C44 C49 C48 179.05(15)
C45 C44 C49 C50 -178.77(15)
C43 C44 C49 C50 -0.18(18)
C43 N2 C50 O2 179.79(16)
C42 N2 C50 O2 -5.3(3)
C43 N2 C50 C49 -1.02(18)
C42 N2 C50 C49 173.91(14)
C48 C49 C50 O2 0.7(3)
C44 C49 C50 O2 179.87(17)
C48 C49 C50 N2 -178.43(17)
C44 C49 C50 N2 0.72(17)
C41 N1 C51 C52 74.33(17)
C8 N1 C51 C52 -152.62(13)
C53 N3 C52 C51 -97.34(18)
C60 N3 C52 C51 70.26(19)
N1 C51 C52 N3 54.76(18)
C60 N3 C53 O3 -176.78(15)
C52 N3 C53 O3 -8.1(2)
C60 N3 C53 C54 3.93(17)
C52 N3 C53 C54 172.61(13)
O3 C53 C54 C59 177.07(16)
N3 C53 C54 C59 -3.68(17)
O3 C53 C54 C55 -3.0(3)
N3 C53 C54 C55 176.26(16)
C59 C54 C55 C56 0.2(2)
C53 C54 C55 C56 -179.73(15)
C54 C55 C56 C57 -0.6(3)
C55 C56 C57 C58 0.0(3)
C56 C57 C58 C59 1.0(2)
C55 C54 C59 C58 0.8(2)
C53 C54 C59 C58 -179.23(14)
C55 C54 C59 C60 -177.83(15)
C53 C54 C59 C60 2.11(17)
C57 C58 C59 C54 -1.4(2)
C57 C58 C59 C60 176.94(16)
C53 N3 C60 O4 178.27(15)
C52 N3 C60 O4 9.3(2)
C53 N3 C60 C59 -2.70(17)
C52 N3 C60 C59 -171.71(13)
C54 C59 C60 O4 179.19(17)
C58 C59 C60 O4 0.7(3)
C54 C59 C60 N3 0.22(17)
C58 C59 C60 N3 -178.30(16)
